data_1514652
loop_
_publ_author_name
'Jeon, Ie-Rang'
'Calancea, Sergiu'
'Panja, Anangamohan'
'Pi\~nero Cruz, Dalice M.'
'Koumousi, Evangelia S.'
'Dechambenoit, Pierre'
'Coulon, Claude'
'Wattiaux, Alain'
'Rosa, Patrick'
'Mathoni\`ere, Corine'
'Cl\'erac, Rodolphe'

_publ_section_title
;
 Spin crossover or intra-molecular electron transfer in a cyanido-bridged
 Fe/Co dinuclear dumbbell: a matter of state
;
_journal_issue 6
_journal_name_full 'Chemical Science'
_journal_page_first 2463
_journal_paper_doi 10.1039/c3sc22069a
_journal_volume 4
_journal_year 2013
_chemical_formula_moiety 'C22 H13 Fe N8, H2 O'
_chemical_formula_sum 'C22 H15 F0 Fe N8 O'
_chemical_formula_weight 463.27
_chemical_name_systematic
;
?
;
_space_group_IT_number 14
_symmetry_cell_setting monoclinic
_symmetry_space_group_name_Hall '-P 2ybc'
_symmetry_space_group_name_H-M 'P 1 21/c 1'
_atom_sites_solution_hydrogens geom
_atom_sites_solution_primary direct
_atom_sites_solution_secondary difmap
_audit_creation_method SHELXL-97
_cell_angle_alpha 90.00
_cell_angle_beta 92.003(6)
_cell_angle_gamma 90.00
_cell_formula_units_Z 8
_cell_length_a 10.9398(12)
_cell_length_b 22.107(3)
_cell_length_c 16.8809(19)
_cell_measurement_reflns_used 4617
_cell_measurement_temperature 100(2)
_cell_measurement_theta_max 22.90
_cell_measurement_theta_min 2.37
_cell_volume 4080.1(8)
_computing_cell_refinement 'Bruker SAINT'
_computing_data_collection 'Bruker APEX2'
_computing_data_reduction 'Bruker SAINT'
_computing_publication_material 'WINGX (Farrugia)'
_computing_structure_refinement 'SHELXL-97 (Sheldrick, 2008)'
_computing_structure_solution 'SHELXS-97 (Sheldrick, 2008)'
_diffrn_ambient_temperature 100(2)
_diffrn_measured_fraction_theta_full 0.997
_diffrn_measured_fraction_theta_max 0.997
_diffrn_measurement_device_type 'Bruker APEX-II CCD'
_diffrn_measurement_method '\f and \w scans'
_diffrn_radiation_monochromator graphite
_diffrn_radiation_source 'fine-focus sealed tube'
_diffrn_radiation_type MoK\a
_diffrn_radiation_wavelength 0.71073
_diffrn_reflns_av_R_equivalents 0.1045
_diffrn_reflns_av_sigmaI/netI 0.0540
_diffrn_reflns_limit_h_max 13
_diffrn_reflns_limit_h_min -13
_diffrn_reflns_limit_k_max 26
_diffrn_reflns_limit_k_min -26
_diffrn_reflns_limit_l_max 20
_diffrn_reflns_limit_l_min -20
_diffrn_reflns_number 84823
_diffrn_reflns_theta_full 25.38
_diffrn_reflns_theta_max 25.38
_diffrn_reflns_theta_min 1.52
_exptl_absorpt_coefficient_mu 0.773
_exptl_absorpt_correction_T_max 0.9624
_exptl_absorpt_correction_T_min 0.9267
_exptl_absorpt_correction_type multi-scan
_exptl_absorpt_process_details SADABS
_exptl_crystal_colour 'dark purple'
_exptl_crystal_density_diffrn 1.508
_exptl_crystal_density_meas ?
_exptl_crystal_density_method 'not measured'
_exptl_crystal_description square
_exptl_crystal_F_000 1896
_exptl_crystal_size_max 0.10
_exptl_crystal_size_mid 0.10
_exptl_crystal_size_min 0.05
_refine_diff_density_max 1.061
_refine_diff_density_min -0.771
_refine_diff_density_rms 0.115
_refine_ls_extinction_method none
_refine_ls_goodness_of_fit_ref 1.020
_refine_ls_hydrogen_treatment mixed
_refine_ls_matrix_type full
_refine_ls_number_parameters 589
_refine_ls_number_reflns 7485
_refine_ls_number_restraints 4
_refine_ls_restrained_S_all 1.019
_refine_ls_R_factor_all 0.0912
_refine_ls_R_factor_gt 0.0513
_refine_ls_shift/su_max 0.001
_refine_ls_shift/su_mean 0.000
_refine_ls_structure_factor_coef Fsqd
_refine_ls_weighting_details 'calc w=1/[\s^2^(Fo^2^)+(0.0735P)^2^+6.5246P] where P=(Fo^2^+2Fc^2^)/3'
_refine_ls_weighting_scheme calc
_refine_ls_wR_factor_gt 0.1327
_refine_ls_wR_factor_ref 0.1563
_reflns_number_gt 4976
_reflns_number_total 7485
_reflns_threshold_expression >2sigma(I)
_cod_data_source_file c3sc22069a.txt
_cod_data_source_block compound3
_cod_depositor_comments
;
The following automatic conversions were performed:

'_exptl_crystal_density_meas' value 'not measured' was changed to '?'
- the value is perceived as not measured.

Automatic conversion script
Id: cif_fix_values 3008 2015-01-20 13:52:24Z robertas 
;
_cod_original_sg_symbol_H-M P21/c
_cod_database_code 1514652

loop_
_symmetry_equiv_pos_as_xyz
'x, y, z'
'-x, y+1/2, -z+1/2'
'-x, -y, -z'
'x, -y-1/2, z-1/2'

loop_
_atom_site_label
_atom_site_type_symbol
_atom_site_fract_x
_atom_site_fract_y
_atom_site_fract_z
_atom_site_U_iso_or_equiv
_atom_site_adp_type
_atom_site_occupancy
_atom_site_symmetry_multiplicity
_atom_site_calc_flag
_atom_site_refinement_flags
Fe1 Fe 0.98809(5) 0.86663(2) 0.25677(3) 0.01901(17) Uani 1 1 d .
Fe2 Fe 0.47384(5) 0.61805(2) 0.25710(3) 0.02105(18) Uani 1 1 d .
N14 N 0.8252(3) 0.89599(15) 0.3979(2) 0.0262(8) Uani 1 1 d .
N7 N 1.1512(3) 0.84285(16) 0.1137(2) 0.0318(9) Uani 1 1 d .
N16 N 0.3026(3) 0.59255(16) 0.3961(2) 0.0313(9) Uani 1 1 d .
O1W O 1.3038(3) 0.69988(12) 0.49311(17) 0.0278(7) Uani 1 1 d .
N2 N 1.2442(3) 0.79757(14) 0.4061(2) 0.0205(7) Uani 1 1 d D
C20 C 0.8848(4) 0.88399(17) 0.3465(3) 0.0222(9) Uani 1 1 d .
N11 N 0.2357(3) 0.51997(14) 0.1266(2) 0.0235(8) Uani 1 1 d D
N9 N 0.3405(3) 0.59456(14) 0.18409(19) 0.0194(7) Uani 1 1 d .
N12 N 0.7564(3) 0.55541(16) 0.3913(2) 0.0255(8) Uani 1 1 d D
C44 C 0.3658(4) 0.60344(17) 0.3457(3) 0.0230(9) Uani 1 1 d .
N1 N 0.8411(3) 0.84640(14) 0.19255(19) 0.0188(7) Uani 1 1 d .
C3 C 0.6256(4) 0.94651(18) 0.0792(2) 0.0242(9) Uani 1 1 d .
H3 H 0.6093 0.9863 0.0645 0.029 Uiso 1 1 calc R
N3 N 0.7160(3) 0.77400(14) 0.1463(2) 0.0220(8) Uani 1 1 d D
C7 C 0.8176(3) 0.78649(17) 0.1898(2) 0.0198(9) Uani 1 1 d .
N5 N 0.9861(3) 0.77992(13) 0.27230(19) 0.0176(7) Uani 1 1 d .
N6 N 1.1272(3) 0.85915(14) 0.33113(19) 0.0182(7) Uani 1 1 d .
C21 C 1.0920(4) 0.85262(17) 0.1657(3) 0.0227(9) Uani 1 1 d .
N8 N 0.5048(3) 0.53184(15) 0.25283(19) 0.0209(8) Uani 1 1 d .
C29 C 0.3335(4) 0.53449(17) 0.1718(2) 0.0201(9) Uani 1 1 d .
N10 N 0.6179(3) 0.61378(15) 0.3282(2) 0.0238(8) Uani 1 1 d .
C1 C 0.7477(3) 0.87379(17) 0.1476(2) 0.0202(9) Uani 1 1 d .
C2 C 0.7267(4) 0.93435(17) 0.1282(2) 0.0210(9) Uani 1 1 d .
H2 H 0.7781 0.9650 0.1472 0.025 Uiso 1 1 calc R
C4 C 0.5466(4) 0.90036(19) 0.0508(2) 0.0271(10) Uani 1 1 d .
H4 H 0.4794 0.9106 0.0184 0.033 Uiso 1 1 calc R
C5 C 0.5665(4) 0.84044(18) 0.0699(2) 0.0253(9) Uani 1 1 d .
H5 H 0.5143 0.8100 0.0513 0.030 Uiso 1 1 calc R
C6 C 0.6686(4) 0.82817(17) 0.1182(2) 0.0218(9) Uani 1 1 d .
C8 C 0.9009(3) 0.74632(16) 0.2337(2) 0.0182(8) Uani 1 1 d .
C12 C 1.0743(3) 0.75441(17) 0.3183(2) 0.0185(8) Uani 1 1 d .
C13 C 1.1516(3) 0.80180(17) 0.3528(2) 0.0187(8) Uani 1 1 d .
C14 C 1.2863(3) 0.85606(18) 0.4210(2) 0.0213(9) Uani 1 1 d .
C15 C 1.3797(4) 0.87704(18) 0.4704(2) 0.0249(9) Uani 1 1 d .
H15 H 1.4295 0.8509 0.5002 0.030 Uiso 1 1 calc R
C16 C 1.3954(4) 0.93911(19) 0.4735(2) 0.0283(10) Uani 1 1 d .
H16 H 1.4575 0.9553 0.5060 0.034 Uiso 1 1 calc R
C17 C 1.3195(4) 0.97825(19) 0.4283(3) 0.0267(10) Uani 1 1 d .
H17 H 1.3327 1.0197 0.4322 0.032 Uiso 1 1 calc R
C18 C 1.2267(4) 0.95765(18) 0.3786(2) 0.0244(9) Uani 1 1 d .
H18 H 1.1768 0.9841 0.3493 0.029 Uiso 1 1 calc R
C19 C 1.2109(3) 0.89488(17) 0.3742(2) 0.0193(8) Uani 1 1 d .
C11 C 1.0811(4) 0.69204(17) 0.3259(3) 0.0233(9) Uani 1 1 d .
H11 H 1.1423 0.6742 0.3576 0.028 Uiso 1 1 calc R
C10 C 0.9940(4) 0.65658(17) 0.2850(2) 0.0231(9) Uani 1 1 d .
H10 H 0.9972 0.6146 0.2890 0.028 Uiso 1 1 calc R
C9 C 0.9027(3) 0.68391(17) 0.2384(2) 0.0209(9) Uani 1 1 d .
H9 H 0.8441 0.6608 0.2110 0.025 Uiso 1 1 calc R
C22 C 0.9964(4) 0.9526(2) 0.2370(3) 0.0271(10) Uani 1 1 d .
N4 N 1.0027(4) 1.00240(17) 0.2250(2) 0.0366(10) Uani 1 1 d .
C35 C 0.5981(4) 0.50859(18) 0.2961(2) 0.0226(9) Uani 1 1 d .
C34 C 0.6219(4) 0.44674(18) 0.2954(2) 0.0264(10) Uani 1 1 d .
H34 H 0.6870 0.4304 0.3252 0.032 Uiso 1 1 calc R
C32 C 0.5450(4) 0.41020(19) 0.2488(3) 0.0287(10) Uani 1 1 d .
H32 H 0.5593 0.3688 0.2469 0.034 Uiso 1 1 calc R
C31 C 0.4478(4) 0.43444(18) 0.2053(2) 0.0241(9) Uani 1 1 d .
H31 H 0.3962 0.4098 0.1745 0.029 Uiso 1 1 calc R
C30 C 0.4286(3) 0.49672(17) 0.2085(2) 0.0193(9) Uani 1 1 d .
C28 C 0.1732(4) 0.57276(17) 0.1074(2) 0.0223(9) Uani 1 1 d .
C27 C 0.0668(4) 0.58329(19) 0.0618(3) 0.0286(10) Uani 1 1 d .
H27 H 0.0219 0.5519 0.0385 0.034 Uiso 1 1 calc R
C26 C 0.0317(4) 0.6431(2) 0.0531(3) 0.0301(10) Uani 1 1 d .
H26 H -0.0394 0.6522 0.0237 0.036 Uiso 1 1 calc R
C25 C 0.1006(4) 0.69027(19) 0.0874(2) 0.0280(10) Uani 1 1 d .
H25 H 0.0750 0.7299 0.0786 0.034 Uiso 1 1 calc R
C24 C 0.2044(4) 0.68018(18) 0.1333(2) 0.0229(9) Uani 1 1 d .
H24 H 0.2485 0.7119 0.1565 0.027 Uiso 1 1 calc R
C23 C 0.2409(3) 0.61992(17) 0.1438(2) 0.0195(9) Uani 1 1 d .
C36 C 0.6607(4) 0.55707(18) 0.3405(2) 0.0227(9) Uani 1 1 d .
C38 C 0.7798(4) 0.6141(2) 0.4153(2) 0.0287(10) Uani 1 1 d .
C39 C 0.8688(4) 0.6379(2) 0.4674(3) 0.0371(12) Uani 1 1 d .
H39 H 0.9254 0.6134 0.4944 0.045 Uiso 1 1 calc R
C40 C 0.8681(5) 0.6993(2) 0.4766(3) 0.0418(13) Uani 1 1 d .
H40 H 0.9275 0.7170 0.5099 0.050 Uiso 1 1 calc R
C41 C 0.7816(5) 0.7366(2) 0.4377(3) 0.0426(13) Uani 1 1 d .
H41 H 0.7844 0.7781 0.4468 0.051 Uiso 1 1 calc R
C42 C 0.6923(4) 0.7136(2) 0.3864(3) 0.0347(11) Uani 1 1 d .
H42 H 0.6351 0.7384 0.3604 0.042 Uiso 1 1 calc R
C37 C 0.6927(4) 0.65103(19) 0.3758(2) 0.0264(10) Uani 1 1 d .
C43 C 0.5781(4) 0.63638(17) 0.1668(3) 0.0236(9) Uani 1 1 d .
N15 N 0.6376(3) 0.64915(16) 0.1176(2) 0.0270(8) Uani 1 1 d .
C45 C 0.4404(4) 0.7039(2) 0.2630(3) 0.0285(10) Uani 1 1 d .
N13 N 0.4235(4) 0.75399(16) 0.2675(2) 0.0342(9) Uani 1 1 d .
O2W O 0.8482(4) 0.45764(18) 0.4757(2) 0.0687(12) Uani 1 1 d .
H3N H 0.690(5) 0.7341(13) 0.134(3) 0.082 Uiso 1 1 d D
H2N H 1.273(5) 0.7639(18) 0.436(3) 0.082 Uiso 1 1 d D
H11N H 0.214(5) 0.4809(14) 0.109(3) 0.082 Uiso 1 1 d D
H12N H 0.804(5) 0.524(2) 0.414(3) 0.082 Uiso 1 1 d D

loop_
_atom_site_aniso_label
_atom_site_aniso_U_11
_atom_site_aniso_U_22
_atom_site_aniso_U_33
_atom_site_aniso_U_23
_atom_site_aniso_U_13
_atom_site_aniso_U_12
Fe1 0.0223(3) 0.0110(3) 0.0231(3) 0.0005(2) -0.0076(2) -0.0016(2)
Fe2 0.0266(3) 0.0130(3) 0.0227(3) -0.0001(2) -0.0095(3) -0.0015(2)
N14 0.032(2) 0.0178(18) 0.028(2) 0.0034(16) -0.0070(17) 0.0073(15)
N7 0.039(2) 0.024(2) 0.033(2) -0.0024(17) -0.0023(19) -0.0057(17)
N16 0.038(2) 0.025(2) 0.030(2) -0.0027(17) -0.0086(19) 0.0079(17)
O1W 0.0307(16) 0.0202(15) 0.0318(17) 0.0025(13) -0.0088(13) 0.0051(12)
N2 0.0220(18) 0.0170(18) 0.0223(19) 0.0012(14) -0.0048(15) -0.0006(14)
C20 0.026(2) 0.0089(19) 0.031(3) 0.0022(18) -0.014(2) 0.0022(16)
N11 0.0295(19) 0.0138(17) 0.027(2) -0.0007(15) -0.0079(16) -0.0060(15)
N9 0.0247(18) 0.0109(16) 0.0221(18) 0.0004(14) -0.0045(14) -0.0025(13)
N12 0.0251(19) 0.029(2) 0.0219(19) -0.0007(16) -0.0073(16) 0.0009(15)
C44 0.028(2) 0.014(2) 0.026(2) -0.0010(18) -0.012(2) 0.0074(17)
N1 0.0229(17) 0.0111(16) 0.0221(18) 0.0002(14) -0.0012(14) -0.0006(13)
C3 0.031(2) 0.016(2) 0.024(2) -0.0003(17) -0.0019(19) 0.0033(17)
N3 0.0241(18) 0.0120(17) 0.029(2) -0.0026(15) -0.0068(15) -0.0030(14)
C7 0.020(2) 0.014(2) 0.026(2) -0.0008(17) -0.0035(17) -0.0036(15)
N5 0.0211(17) 0.0081(16) 0.0233(18) 0.0004(14) -0.0012(14) -0.0016(13)
N6 0.0213(17) 0.0111(16) 0.0218(18) 0.0013(14) -0.0032(14) -0.0006(13)
C21 0.023(2) 0.013(2) 0.031(3) -0.0011(18) -0.0083(19) -0.0055(16)
N8 0.0265(19) 0.0165(18) 0.0196(18) 0.0043(14) -0.0030(15) 0.0006(13)
C29 0.027(2) 0.013(2) 0.020(2) -0.0012(16) -0.0027(18) -0.0042(16)
N10 0.0271(19) 0.0202(18) 0.0237(19) 0.0004(15) -0.0037(15) -0.0041(14)
C1 0.020(2) 0.021(2) 0.019(2) -0.0005(17) -0.0033(17) 0.0018(16)
C2 0.027(2) 0.012(2) 0.024(2) -0.0008(16) -0.0038(18) -0.0024(16)
C4 0.028(2) 0.029(2) 0.024(2) 0.0024(19) -0.0078(18) 0.0048(18)
C5 0.026(2) 0.022(2) 0.028(2) -0.0023(19) -0.0081(18) -0.0034(17)
C6 0.023(2) 0.018(2) 0.024(2) -0.0025(17) -0.0028(18) -0.0006(16)
C8 0.021(2) 0.0120(19) 0.021(2) 0.0002(16) -0.0014(17) -0.0031(15)
C12 0.018(2) 0.016(2) 0.021(2) 0.0016(16) -0.0008(16) 0.0004(15)
C13 0.020(2) 0.014(2) 0.022(2) 0.0030(16) -0.0016(17) 0.0014(15)
C14 0.024(2) 0.017(2) 0.023(2) 0.0000(17) -0.0017(17) -0.0016(16)
C15 0.025(2) 0.027(2) 0.023(2) 0.0011(18) -0.0070(18) 0.0000(18)
C16 0.032(2) 0.028(2) 0.024(2) -0.0010(19) -0.0087(19) -0.0121(19)
C17 0.033(2) 0.018(2) 0.029(2) 0.0003(18) -0.0068(19) -0.0102(18)
C18 0.030(2) 0.018(2) 0.025(2) 0.0039(18) -0.0021(19) -0.0022(17)
C19 0.020(2) 0.016(2) 0.021(2) 0.0002(17) -0.0071(17) -0.0041(16)
C11 0.023(2) 0.017(2) 0.030(2) 0.0038(18) -0.0006(18) 0.0038(17)
C10 0.027(2) 0.0093(19) 0.033(2) 0.0007(17) 0.0013(18) 0.0001(16)
C9 0.022(2) 0.014(2) 0.027(2) -0.0018(17) -0.0039(18) -0.0041(16)
C22 0.028(2) 0.025(3) 0.027(2) -0.0010(19) -0.0112(19) 0.0010(18)
N4 0.051(3) 0.015(2) 0.042(2) 0.0013(18) -0.019(2) -0.0007(17)
C35 0.027(2) 0.021(2) 0.020(2) 0.0015(17) -0.0042(18) 0.0027(17)
C34 0.030(2) 0.022(2) 0.027(2) 0.0088(19) -0.0019(19) 0.0083(18)
C32 0.037(2) 0.015(2) 0.034(3) -0.0017(19) 0.004(2) 0.0035(18)
C31 0.031(2) 0.016(2) 0.026(2) -0.0015(18) 0.0023(19) -0.0013(17)
C30 0.025(2) 0.014(2) 0.018(2) -0.0025(16) -0.0022(17) -0.0032(16)
C28 0.026(2) 0.017(2) 0.023(2) 0.0039(17) -0.0046(18) -0.0021(16)
C27 0.028(2) 0.026(2) 0.031(3) -0.0038(19) -0.0076(19) -0.0055(18)
C26 0.029(2) 0.035(3) 0.026(2) 0.001(2) -0.0111(19) 0.006(2)
C25 0.033(2) 0.023(2) 0.027(2) 0.0045(19) -0.0053(19) 0.0060(19)
C24 0.030(2) 0.018(2) 0.020(2) 0.0021(17) -0.0027(18) 0.0032(17)
C23 0.022(2) 0.019(2) 0.017(2) 0.0022(16) -0.0041(17) -0.0026(16)
C36 0.024(2) 0.021(2) 0.023(2) 0.0023(18) -0.0014(18) 0.0045(17)
C38 0.023(2) 0.042(3) 0.021(2) 0.003(2) -0.0039(18) -0.0062(19)
C39 0.032(3) 0.052(3) 0.027(3) 0.005(2) -0.005(2) -0.011(2)
C40 0.043(3) 0.057(4) 0.025(3) -0.002(2) -0.005(2) -0.022(3)
C41 0.056(3) 0.035(3) 0.037(3) -0.002(2) 0.000(3) -0.028(2)
C42 0.050(3) 0.023(2) 0.030(3) 0.001(2) -0.008(2) -0.016(2)
C37 0.032(2) 0.027(2) 0.020(2) 0.0005(18) -0.0046(18) -0.0144(19)
C43 0.032(2) 0.009(2) 0.029(3) 0.0014(18) -0.020(2) -0.0066(17)
N15 0.033(2) 0.0186(19) 0.029(2) -0.0014(16) -0.0114(18) -0.0028(16)
C45 0.031(2) 0.028(3) 0.025(2) 0.0008(19) -0.0107(19) -0.0053(19)
N13 0.050(2) 0.016(2) 0.037(2) -0.0030(17) -0.0083(19) -0.0056(17)
O2W 0.094(3) 0.055(3) 0.058(3) 0.015(2) 0.004(2) 0.034(2)

loop_
_atom_type_symbol
_atom_type_description
_atom_type_scat_dispersion_real
_atom_type_scat_dispersion_imag
_atom_type_scat_source
C C 0.0033 0.0016 'International Tables Vol C Tables 4.2.6.8 and 6.1.1.4'
H H 0.0000 0.0000 'International Tables Vol C Tables 4.2.6.8 and 6.1.1.4'
N N 0.0061 0.0033 'International Tables Vol C Tables 4.2.6.8 and 6.1.1.4'
O O 0.0106 0.0060 'International Tables Vol C Tables 4.2.6.8 and 6.1.1.4'
F F 0.0171 0.0103 'International Tables Vol C Tables 4.2.6.8 and 6.1.1.4'
Fe Fe 0.3463 0.8444 'International Tables Vol C Tables 4.2.6.8 and 6.1.1.4'

loop_
_geom_angle_atom_site_label_1
_geom_angle_atom_site_label_2
_geom_angle_atom_site_label_3
_geom_angle
C22 Fe1 N5 176.95(17)
C22 Fe1 N6 98.88(15)
N5 Fe1 N6 80.83(13)
C22 Fe1 N1 99.89(15)
N5 Fe1 N1 80.57(13)
N6 Fe1 N1 161.07(13)
C22 Fe1 C20 88.44(17)
N5 Fe1 C20 94.59(15)
N6 Fe1 C20 88.70(15)
N1 Fe1 C20 89.32(15)
C22 Fe1 C21 89.31(17)
N5 Fe1 C21 87.67(15)
N6 Fe1 C21 91.74(15)
N1 Fe1 C21 90.97(15)
C20 Fe1 C21 177.74(16)
C45 Fe2 N8 178.83(17)
C45 Fe2 N9 98.95(15)
N8 Fe2 N9 80.92(13)
C45 Fe2 N10 99.54(16)
N8 Fe2 N10 80.59(13)
N9 Fe2 N10 161.51(14)
C45 Fe2 C44 90.14(17)
N8 Fe2 C44 88.70(15)
N9 Fe2 C44 88.88(15)
N10 Fe2 C44 91.07(15)
C45 Fe2 C43 87.35(17)
N8 Fe2 C43 93.81(15)
N9 Fe2 C43 90.37(15)
N10 Fe2 C43 90.49(15)
C44 Fe2 C43 177.24(16)
C13 N2 C14 107.2(3)
C13 N2 H2N 130(4)
C14 N2 H2N 122(4)
N14 C20 Fe1 177.8(4)
C29 N11 C28 108.1(3)
C29 N11 H11N 126(4)
C28 N11 H11N 125(4)
C29 N9 C23 106.5(3)
C29 N9 Fe2 113.5(3)
C23 N9 Fe2 139.8(3)
C36 N12 C38 107.3(3)
C36 N12 H12N 134(4)
C38 N12 H12N 119(4)
N16 C44 Fe2 177.2(4)
C7 N1 C1 105.8(3)
C7 N1 Fe1 113.3(3)
C1 N1 Fe1 140.9(3)
C2 C3 C4 122.0(4)
C2 C3 H3 119.0
C4 C3 H3 119.0
C7 N3 C6 107.7(3)
C7 N3 H3N 123(4)
C6 N3 H3N 129(4)
N3 C7 N1 112.0(3)
N3 C7 C8 130.2(3)
N1 C7 C8 117.7(3)
C12 N5 C8 121.4(3)
C12 N5 Fe1 118.9(2)
C8 N5 Fe1 119.5(3)
C13 N6 C19 105.8(3)
C13 N6 Fe1 113.5(2)
C19 N6 Fe1 140.6(3)
N7 C21 Fe1 178.0(4)
C35 N8 C30 121.9(3)
C35 N8 Fe2 119.3(3)
C30 N8 Fe2 118.8(3)
N11 C29 N9 111.5(3)
N11 C29 C30 130.8(3)
N9 C29 C30 117.7(3)
C36 N10 C37 105.5(3)
C36 N10 Fe2 114.0(3)
C37 N10 Fe2 140.4(3)
N1 C1 C2 131.1(4)
N1 C1 C6 108.1(3)
C2 C1 C6 120.7(4)
C3 C2 C1 116.6(4)
C3 C2 H2 121.7
C1 C2 H2 121.7
C5 C4 C3 121.8(4)
C5 C4 H4 119.1
C3 C4 H4 119.1
C4 C5 C6 116.3(4)
C4 C5 H5 121.9
C6 C5 H5 121.9
N3 C6 C5 131.0(4)
N3 C6 C1 106.4(3)
C5 C6 C1 122.6(4)
N5 C8 C9 121.1(4)
N5 C8 C7 108.7(3)
C9 C8 C7 130.2(4)
N5 C12 C11 120.5(4)
N5 C12 C13 109.0(3)
C11 C12 C13 130.5(4)
N2 C13 N6 112.9(3)
N2 C13 C12 129.5(3)
N6 C13 C12 117.6(3)
C15 C14 N2 131.1(4)
C15 C14 C19 122.7(4)
N2 C14 C19 106.2(3)
C14 C15 C16 116.5(4)
C14 C15 H15 121.8
C16 C15 H15 121.8
C15 C16 C17 121.3(4)
C15 C16 H16 119.3
C17 C16 H16 119.3
C18 C17 C16 122.6(4)
C18 C17 H17 118.7
C16 C17 H17 118.7
C17 C18 C19 116.7(4)
C17 C18 H18 121.7
C19 C18 H18 121.7
N6 C19 C18 131.8(4)
N6 C19 C14 107.9(3)
C18 C19 C14 120.2(4)
C12 C11 C10 118.6(4)
C12 C11 H11 120.7
C10 C11 H11 120.7
C9 C10 C11 120.0(4)
C9 C10 H10 120.0
C11 C10 H10 120.0
C8 C9 C10 118.4(4)
C8 C9 H9 120.8
C10 C9 H9 120.8
N4 C22 Fe1 179.0(5)
N8 C35 C34 120.8(4)
N8 C35 C36 109.4(3)
C34 C35 C36 129.8(4)
C32 C34 C35 117.8(4)
C32 C34 H34 121.1
C35 C34 H34 121.1
C31 C32 C34 121.1(4)
C31 C32 H32 119.5
C34 C32 H32 119.5
C32 C31 C30 118.5(4)
C32 C31 H31 120.8
C30 C31 H31 120.8
N8 C30 C31 120.0(4)
N8 C30 C29 109.0(3)
C31 C30 C29 131.0(4)
N11 C28 C27 131.8(4)
N11 C28 C23 105.9(3)
C27 C28 C23 122.3(4)
C26 C27 C28 116.2(4)
C26 C27 H27 121.9
C28 C27 H27 121.9
C27 C26 C25 121.7(4)
C27 C26 H26 119.2
C25 C26 H26 119.2
C24 C25 C26 122.4(4)
C24 C25 H25 118.8
C26 C25 H25 118.8
C25 C24 C23 117.0(4)
C25 C24 H24 121.5
C23 C24 H24 121.5
N9 C23 C24 131.6(4)
N9 C23 C28 107.9(3)
C24 C23 C28 120.4(4)
N12 C36 N10 112.6(4)
N12 C36 C35 130.8(4)
N10 C36 C35 116.6(3)
N12 C38 C39 131.3(4)
N12 C38 C37 106.9(3)
C39 C38 C37 121.8(4)
C40 C39 C38 116.2(5)
C40 C39 H39 121.9
C38 C39 H39 121.9
C39 C40 C41 122.5(4)
C39 C40 H40 118.7
C41 C40 H40 118.7
C42 C41 C40 121.9(5)
C42 C41 H41 119.1
C40 C41 H41 119.1
C41 C42 C37 116.2(5)
C41 C42 H42 121.9
C37 C42 H42 121.9
N10 C37 C42 130.9(4)
N10 C37 C38 107.7(4)
C42 C37 C38 121.4(4)
N15 C43 Fe2 176.9(4)
N13 C45 Fe2 178.4(4)

loop_
_geom_bond_atom_site_label_1
_geom_bond_atom_site_label_2
_geom_bond_distance
Fe1 C22 1.933(5)
Fe1 N5 1.935(3)
Fe1 N6 1.946(3)
Fe1 N1 1.959(3)
Fe1 C20 1.960(5)
Fe1 C21 1.968(5)
Fe2 C45 1.937(5)
Fe2 N8 1.938(3)
Fe2 N9 1.947(3)
Fe2 N10 1.950(3)
Fe2 C44 1.965(5)
Fe2 C43 1.977(5)
N14 C20 1.134(5)
N7 C21 1.130(5)
N16 C44 1.141(5)
N2 C13 1.334(5)
N2 C14 1.393(5)
N2 H2N 0.95(2)
N11 C29 1.332(5)
N11 C28 1.385(5)
N11 H11N 0.94(2)
N9 C29 1.346(5)
N9 C23 1.384(5)
N12 C36 1.331(5)
N12 C38 1.380(6)
N12 H12N 0.95(2)
N1 C7 1.350(5)
N1 C1 1.391(5)
C3 C2 1.384(5)
C3 C4 1.410(6)
C3 H3 0.9300
N3 C7 1.339(5)
N3 C6 1.382(5)
N3 H3N 0.95(2)
C7 C8 1.457(5)
N5 C12 1.341(5)
N5 C8 1.343(5)
N6 C13 1.344(5)
N6 C19 1.394(5)
N8 C35 1.337(5)
N8 C30 1.347(5)
C29 C30 1.456(5)
N10 C36 1.351(5)
N10 C37 1.395(5)
C1 C2 1.395(5)
C1 C6 1.408(5)
C2 H2 0.9300
C4 C5 1.379(6)
C4 H4 0.9300
C5 C6 1.387(6)
C5 H5 0.9300
C8 C9 1.382(5)
C12 C11 1.387(5)
C12 C13 1.455(5)
C14 C15 1.376(5)
C14 C19 1.414(5)
C15 C16 1.384(6)
C15 H15 0.9300
C16 C17 1.406(6)
C16 H16 0.9300
C17 C18 1.372(6)
C17 H17 0.9300
C18 C19 1.400(5)
C18 H18 0.9300
C11 C10 1.398(6)
C11 H11 0.9300
C10 C9 1.387(5)
C10 H10 0.9300
C9 H9 0.9300
C22 N4 1.121(5)
C35 C34 1.392(6)
C35 C36 1.463(6)
C34 C32 1.391(6)
C34 H34 0.9300
C32 C31 1.379(6)
C32 H32 0.9300
C31 C30 1.394(5)
C31 H31 0.9300
C28 C27 1.392(6)
C28 C23 1.407(5)
C27 C26 1.383(6)
C27 H27 0.9300
C26 C25 1.401(6)
C26 H26 0.9300
C25 C24 1.370(6)
C25 H25 0.9300
C24 C23 1.400(5)
C24 H24 0.9300
C38 C39 1.392(6)
C38 C37 1.406(6)
C39 C40 1.366(7)
C39 H39 0.9300
C40 C41 1.402(7)
C40 H40 0.9300
C41 C42 1.380(6)
C41 H41 0.9300
C42 C37 1.396(6)
C42 H42 0.9300
C43 N15 1.110(5)
C45 N13 1.125(5)
